data_2225010
loop_
_publ_author_name
'Thiam, Ibrahima Elhadj'
'Retailleau, Pascal'
'Navaza, Alda'
'Gaye, Mohamed'

_publ_section_title
;{2-[(2-Acetylhydrazin-1-ylidene)methyl-\k^2^<i>N</i>^1^,<i>O</i>]-6-methoxyphenolato-\k<i>O</i>^1^}(nitrato-\k<i>O</i>)copper(II)
 monohydrate
;
_journal_coeditor_code HY2267
_journal_issue 2
_journal_name_full 'Acta Crystallographica Section E'
_journal_page_first m136
_journal_paper_doi 10.1107/S1600536810000632
_journal_volume 66
_journal_year 2010
_chemical_formula_iupac '[Cu (C10 H11 N2 O3) (N O3)] , H2 O'
_chemical_formula_moiety 'C10 H11 Cu N3 O6 , H2 O'
_chemical_formula_sum 'C10 H13 Cu N3 O7'
_chemical_formula_weight 350.77
_chemical_melting_point 469
_chemical_name_systematic
;
{2-[(2-Acetylhydrazin-1-ylidene)methyl-\k^2^<i>N</i>^1^,<i>O</i>]-
6-methoxyphenolato-\k<i>O</i>^1^}(nitrato-\k<i>O</i>)copper(II) monohydrate
;
_space_group_IT_number 14
_symmetry_cell_setting monoclinic
_symmetry_space_group_name_Hall '-P 2ybc'
_symmetry_space_group_name_H-M 'P 1 21/c 1'
_atom_sites_solution_hydrogens geom
_atom_sites_solution_primary direct
_atom_sites_solution_secondary difmap
_audit_creation_method SHELXL97
_cell_angle_alpha 90.00
_cell_angle_beta 95.16(5)
_cell_angle_gamma 90.00
_cell_formula_units_Z 4
_cell_length_a 9.274(2)
_cell_length_b 10.455(4)
_cell_length_c 13.726(4)
_cell_measurement_reflns_used 12725
_cell_measurement_temperature 293(2)
_cell_measurement_theta_max 27.485
_cell_measurement_theta_min 0.998
_cell_volume 1325.5(7)
_computing_cell_refinement 'DENZO/SCALEPACK (Otwinowski & Minor, 1997)'
_computing_data_collection 'COLLECT (Nonius, 1998)'
_computing_data_reduction 'DENZO/SCALEPACK (Otwinowski & Minor, 1997)'
_computing_molecular_graphics 'PLATON (Spek, 2009)'
_computing_publication_material 'SHELXL97 (Sheldrick, 2008)'
_computing_structure_refinement 'SHELXL97 (Sheldrick, 2008)'
_computing_structure_solution 'SHELXS97 (Sheldrick, 2008)'
_diffrn_ambient_temperature 293(2)
_diffrn_measured_fraction_theta_full 0.997
_diffrn_measured_fraction_theta_max 0.997
_diffrn_measurement_device_type 'Nonius KappaCCD'
_diffrn_measurement_method '\f and \w scans'
_diffrn_radiation_monochromator graphite
_diffrn_radiation_source 'fine-focus sealed tube'
_diffrn_radiation_type MoK\a
_diffrn_radiation_wavelength 0.71070
_diffrn_reflns_av_R_equivalents 0.0207
_diffrn_reflns_av_sigmaI/netI 0.0297
_diffrn_reflns_limit_h_max 12
_diffrn_reflns_limit_h_min -12
_diffrn_reflns_limit_k_max 12
_diffrn_reflns_limit_k_min -13
_diffrn_reflns_limit_l_max 17
_diffrn_reflns_limit_l_min -17
_diffrn_reflns_number 5500
_diffrn_reflns_theta_full 27.52
_diffrn_reflns_theta_max 27.52
_diffrn_reflns_theta_min 2.45
_exptl_absorpt_coefficient_mu 1.687
_exptl_absorpt_correction_T_max 0.72
_exptl_absorpt_correction_T_min 0.56
_exptl_absorpt_correction_type multi-scan
_exptl_absorpt_process_details '(DENZO/SCALEPACK; Otwinowski & Minor, 1997)'
_exptl_crystal_colour green
_exptl_crystal_density_diffrn 1.758
_exptl_crystal_density_method 'not measured'
_exptl_crystal_description prism
_exptl_crystal_F_000 716
_exptl_crystal_size_max 0.40
_exptl_crystal_size_mid 0.28
_exptl_crystal_size_min 0.20
_refine_diff_density_max 0.327
_refine_diff_density_min -0.443
_refine_ls_extinction_method none
_refine_ls_goodness_of_fit_ref 1.053
_refine_ls_hydrogen_treatment constr
_refine_ls_matrix_type full
_refine_ls_number_parameters 192
_refine_ls_number_reflns 3046
_refine_ls_number_restraints 0
_refine_ls_restrained_S_all 1.053
_refine_ls_R_factor_all 0.0448
_refine_ls_R_factor_gt 0.0330
_refine_ls_shift/su_max 0.001
_refine_ls_shift/su_mean 0.000
_refine_ls_structure_factor_coef Fsqd
_refine_ls_weighting_details 'calc w = 1/[\s^2^(Fo^2^)+(0.0515P)^2^+0.2512P] where P=(Fo^2^+2Fc^2^)/3'
_refine_ls_weighting_scheme calc
_refine_ls_wR_factor_gt 0.0845
_refine_ls_wR_factor_ref 0.0897
_reflns_number_gt 2493
_reflns_number_total 3046
_reflns_threshold_expression I>2\s(I)
_cod_data_source_file hy2267.cif
_cod_data_source_block I
_cod_original_sg_symbol_H-M 'P 21/c'
_cod_database_code 2225010
_cod_database_fobs_code 2225010

loop_
_symmetry_equiv_pos_as_xyz
'x, y, z'
'-x, y+1/2, -z+1/2'
'-x, -y, -z'
'x, -y-1/2, z-1/2'

loop_
_atom_site_type_symbol
_atom_site_label
_atom_site_fract_x
_atom_site_fract_y
_atom_site_fract_z
_atom_site_U_iso_or_equiv
_atom_site_adp_type
_atom_site_calc_flag
_atom_site_refinement_flags
_atom_site_occupancy
_atom_site_disorder_assembly
_atom_site_disorder_group
Cu Cu1 0.09934(3) 0.23847(2) 0.104081(19) 0.03448(11) Uani d . 1 . .
O O1 0.20916(16) 0.08774(13) 0.10007(12) 0.0391(3) Uani d . 1 . .
O O2 0.39441(16) -0.09065(15) 0.07532(13) 0.0489(4) Uani d . 1 . .
O O3 -0.02563(16) 0.38826(14) 0.12039(12) 0.0417(4) Uani d . 1 . .
O O4 0.25659(17) 0.34556(16) 0.06197(12) 0.0464(4) Uani d . 1 . .
O O5 0.40681(19) 0.48337(19) 0.13003(19) 0.0784(7) Uani d . 1 . .
O O6 0.2791(2) 0.3648(2) 0.21931(14) 0.0662(5) Uani d . 1 . .
O O7 -0.45344(19) 0.13264(18) 0.18452(13) 0.0589(5) Uani d . 1 . .
H H1O -0.5371 0.1148 0.1455 0.071 Uiso d R 1 . .
H H2O -0.4318 0.0772 0.2358 0.071 Uiso d R 1 . .
N N1 -0.07247(18) 0.14998(17) 0.13266(12) 0.0321(4) Uani d . 1 . .
N N2 -0.1848(2) 0.23436(17) 0.14647(14) 0.0362(4) Uani d . 1 . .
H H2N -0.2694 0.2092 0.1591 0.043 Uiso calc R 1 . .
N N3 0.31622(19) 0.39954(18) 0.13960(18) 0.0477(5) Uani d . 1 . .
C C1 0.1588(2) -0.02931(19) 0.10347(14) 0.0323(4) Uani d . 1 . .
C C2 0.0145(2) -0.0638(2) 0.11923(14) 0.0336(4) Uani d . 1 . .
C C3 -0.0258(3) -0.1947(2) 0.11989(16) 0.0404(5) Uani d . 1 . .
H H3 -0.1210 -0.2163 0.1288 0.048 Uiso calc R 1 . .
C C4 0.0720(3) -0.2894(2) 0.10779(16) 0.0435(5) Uani d . 1 . .
H H4 0.0438 -0.3747 0.1087 0.052 Uiso calc R 1 . .
C C5 0.2160(3) -0.2570(2) 0.09391(17) 0.0405(5) Uani d . 1 . .
H H5 0.2833 -0.3214 0.0865 0.049 Uiso calc R 1 . .
C C6 0.2581(2) -0.1313(2) 0.09123(15) 0.0351(4) Uani d . 1 . .
C C7 -0.0955(2) 0.0287(2) 0.13384(15) 0.0360(5) Uani d . 1 . .
H H7 -0.1876 -0.0002 0.1447 0.043 Uiso calc R 1 . .
C C8 0.5026(3) -0.1853(3) 0.0650(2) 0.0549(6) Uani d . 1 . .
H H8A 0.5203 -0.2318 0.1251 0.082 Uiso calc R 1 . .
H H8B 0.5904 -0.1446 0.0494 0.082 Uiso calc R 1 . .
H H8C 0.4699 -0.2432 0.0134 0.082 Uiso calc R 1 . .
C C9 -0.1505(2) 0.3575(2) 0.13847(15) 0.0371(5) Uani d . 1 . .
C C10 -0.2645(3) 0.4550(2) 0.14953(19) 0.0504(6) Uani d . 1 . .
H H10A -0.2274 0.5200 0.1944 0.076 Uiso calc R 1 . .
H H10B -0.3470 0.4149 0.1742 0.076 Uiso calc R 1 . .
H H10C -0.2929 0.4931 0.0871 0.076 Uiso calc R 1 . .

loop_
_atom_site_aniso_label
_atom_site_aniso_U_11
_atom_site_aniso_U_22
_atom_site_aniso_U_33
_atom_site_aniso_U_12
_atom_site_aniso_U_13
_atom_site_aniso_U_23
Cu1 0.03077(17) 0.02852(15) 0.04481(18) -0.00120(9) 0.00701(11) -0.00130(10)
O1 0.0317(8) 0.0291(7) 0.0572(9) -0.0018(6) 0.0082(7) -0.0017(6)
O2 0.0358(9) 0.0386(9) 0.0730(11) 0.0047(7) 0.0088(8) -0.0013(8)
O3 0.0378(8) 0.0344(8) 0.0534(9) 0.0008(6) 0.0068(7) -0.0025(7)
O4 0.0435(9) 0.0413(9) 0.0556(10) -0.0083(7) 0.0114(7) -0.0026(7)
O5 0.0368(10) 0.0432(11) 0.154(2) -0.0105(8) 0.0007(12) -0.0053(12)
O6 0.0606(12) 0.0783(14) 0.0591(12) 0.0034(10) 0.0021(10) -0.0132(10)
O7 0.0467(10) 0.0621(12) 0.0672(12) -0.0145(8) 0.0010(9) 0.0066(9)
N1 0.0288(8) 0.0329(9) 0.0349(9) 0.0014(7) 0.0042(7) -0.0006(7)
N2 0.0283(9) 0.0406(10) 0.0404(10) 0.0032(7) 0.0065(8) -0.0008(7)
N3 0.0280(9) 0.0326(10) 0.0819(16) 0.0059(8) 0.0016(10) -0.0071(10)
C1 0.0359(11) 0.0303(10) 0.0300(10) -0.0017(8) -0.0009(8) 0.0011(8)
C2 0.0366(11) 0.0336(10) 0.0304(10) -0.0023(8) 0.0030(8) 0.0009(8)
C3 0.0422(13) 0.0352(12) 0.0439(12) -0.0087(9) 0.0051(10) 0.0011(10)
C4 0.0575(15) 0.0283(10) 0.0442(12) -0.0059(10) 0.0011(11) 0.0021(9)
C5 0.0499(14) 0.0320(11) 0.0386(12) 0.0059(9) -0.0008(10) 0.0000(8)
C6 0.0358(11) 0.0354(11) 0.0335(10) 0.0018(9) 0.0011(8) -0.0005(8)
C7 0.0315(11) 0.0403(12) 0.0364(11) -0.0064(8) 0.0033(9) 0.0012(9)
C8 0.0411(13) 0.0506(15) 0.0730(17) 0.0135(11) 0.0048(12) -0.0068(13)
C9 0.0374(12) 0.0396(11) 0.0337(11) 0.0045(9) -0.0007(8) -0.0009(9)
C10 0.0473(14) 0.0481(14) 0.0555(14) 0.0140(11) 0.0023(11) 0.0005(11)

loop_
_atom_type_symbol
_atom_type_description
_atom_type_scat_dispersion_real
_atom_type_scat_dispersion_imag
_atom_type_scat_source
C C 0.0033 0.0016 'International Tables Vol C Tables 4.2.6.8 and 6.1.1.4'
H H 0.0000 0.0000 'International Tables Vol C Tables 4.2.6.8 and 6.1.1.4'
Cu Cu 0.3201 1.2651 'International Tables Vol C Tables 4.2.6.8 and 6.1.1.4'
N N 0.0061 0.0033 'International Tables Vol C Tables 4.2.6.8 and 6.1.1.4'
O O 0.0106 0.0060 'International Tables Vol C Tables 4.2.6.8 and 6.1.1.4'

loop_
_geom_angle_atom_site_label_1
_geom_angle_atom_site_label_2
_geom_angle_atom_site_label_3
_geom_angle_site_symmetry_1
_geom_angle_site_symmetry_3
_geom_angle
_geom_angle_publ_flag
O1 Cu1 N1 . . 93.67(7) ?
O1 Cu1 O4 . . 92.90(7) ?
N1 Cu1 O4 . . 171.47(7) ?
O1 Cu1 O3 . . 173.76(6) ?
N1 Cu1 O3 . . 81.49(7) ?
O4 Cu1 O3 . . 92.30(7) ?
O1 Cu1 O6 . . 97.25(7) ?
O3 Cu1 O6 . . 82.93(7) ?
O4 Cu1 O6 . . 55.16(7) ?
N1 Cu1 O6 . . 129.12(7) ?
C1 O1 Cu1 . . 125.84(13) ?
C6 O2 C8 . . 117.93(18) ?
C9 O3 Cu1 . . 112.53(14) ?
N3 O4 Cu1 . . 106.34(13) ?
H1O O7 H2O . . 115.6 ?
C7 N1 N2 . . 119.75(18) ?
C7 N1 Cu1 . . 128.43(15) ?
N2 N1 Cu1 . . 111.66(13) ?
C9 N2 N1 . . 114.45(17) ?
C9 N2 H2N . . 122.8 ?
N1 N2 H2N . . 122.8 ?
O5 N3 O6 . . 123.6(2) ?
O5 N3 O4 . . 118.1(2) ?
O6 N3 O4 . . 118.24(19) ?
O1 C1 C2 . . 125.80(19) ?
O1 C1 C6 . . 117.19(18) ?
C2 C1 C6 . . 117.01(18) ?
C3 C2 C1 . . 119.86(19) ?
C3 C2 C7 . . 117.3(2) ?
C1 C2 C7 . . 122.82(19) ?
C4 C3 C2 . . 121.4(2) ?
C4 C3 H3 . . 119.3 ?
C2 C3 H3 . . 119.3 ?
C3 C4 C5 . . 119.5(2) ?
C3 C4 H4 . . 120.3 ?
C5 C4 H4 . . 120.3 ?
C6 C5 C4 . . 120.7(2) ?
C6 C5 H5 . . 119.7 ?
C4 C5 H5 . . 119.7 ?
O2 C6 C5 . . 124.8(2) ?
O2 C6 C1 . . 113.64(18) ?
C5 C6 C1 . . 121.6(2) ?
N1 C7 C2 . . 122.85(19) ?
N1 C7 H7 . . 118.6 ?
C2 C7 H7 . . 118.6 ?
O2 C8 H8A . . 109.5 ?
O2 C8 H8B . . 109.5 ?
H8A C8 H8B . . 109.5 ?
O2 C8 H8C . . 109.5 ?
H8A C8 H8C . . 109.5 ?
H8B C8 H8C . . 109.5 ?
O3 C9 N2 . . 119.85(19) ?
O3 C9 C10 . . 121.7(2) ?
N2 C9 C10 . . 118.4(2) ?
C9 C10 H10A . . 109.5 ?
C9 C10 H10B . . 109.5 ?
H10A C10 H10B . . 109.5 ?
C9 C10 H10C . . 109.5 ?
H10A C10 H10C . . 109.5 ?
H10B C10 H10C . . 109.5 ?

loop_
_geom_bond_atom_site_label_1
_geom_bond_atom_site_label_2
_geom_bond_site_symmetry_2
_geom_bond_distance
_geom_bond_publ_flag
Cu1 N1 . 1.9134(18) y
Cu1 O1 . 1.8798(15) y
Cu1 O3 . 1.9730(16) y
Cu1 O4 . 1.9663(16) y
Cu1 O6 . 2.559(2) y
O1 C1 . 1.312(2) ?
O2 C6 . 1.370(3) ?
O2 C8 . 1.425(3) ?
O3 C9 . 1.248(3) ?
O4 N3 . 1.286(3) ?
O5 N3 . 1.229(3) ?
O6 N3 . 1.231(3) ?
O7 H1O . 0.92 ?
O7 H2O . 0.92 ?
N1 C7 . 1.286(3) ?
N1 N2 . 1.391(2) ?
N2 C9 . 1.333(3) ?
N2 H2N . 0.8600 ?
C1 C2 . 1.422(3) ?
C1 C6 . 1.428(3) ?
C2 C3 . 1.419(3) ?
C2 C7 . 1.433(3) ?
C3 C4 . 1.363(4) ?
C3 H3 . 0.9300 ?
C4 C5 . 1.407(3) ?
C4 H4 . 0.9300 ?
C5 C6 . 1.373(3) ?
C5 H5 . 0.9300 ?
C7 H7 . 0.9300 ?
C8 H8A . 0.9600 ?
C8 H8B . 0.9600 ?
C8 H8C . 0.9600 ?
C9 C10 . 1.486(3) ?
C10 H10A . 0.9600 ?
C10 H10B . 0.9600 ?
C10 H10C . 0.9600 ?

loop_
_geom_hbond_atom_site_label_D
_geom_hbond_atom_site_label_H
_geom_hbond_atom_site_label_A
_geom_hbond_site_symmetry_A
_geom_hbond_distance_DH
_geom_hbond_distance_HA
_geom_hbond_distance_DA
_geom_hbond_angle_DHA
N2 H2N O7 . 0.86 1.95 2.801(3) 174
O7 H1O O1 1_455 0.92 2.40 3.271(3) 159
O7 H1O O2 1_455 0.92 2.42 3.050(3) 126
O7 H2O O5 2_545 0.92 2.08 2.984(3) 167

loop_
_geom_torsion_atom_site_label_1
_geom_torsion_atom_site_label_2
_geom_torsion_atom_site_label_3
_geom_torsion_atom_site_label_4
_geom_torsion_site_symmetry_1
_geom_torsion_site_symmetry_2
_geom_torsion_site_symmetry_3
_geom_torsion_site_symmetry_4
_geom_torsion
_geom_torsion_publ_flag
N1 Cu1 O1 C1 . . . . 7.99(17) ?
O4 Cu1 O1 C1 . . . . -166.57(17) ?
N1 Cu1 O3 C9 . . . . -1.29(15) ?
O4 Cu1 O3 C9 . . . . 172.83(15) ?
O1 Cu1 O4 N3 . . . . -101.08(13) ?
O3 Cu1 O4 N3 . . . . 75.48(14) ?
O1 Cu1 N1 C7 . . . . -7.63(19) ?
O3 Cu1 N1 C7 . . . . 176.33(18) ?
O1 Cu1 N1 N2 . . . . 177.15(13) ?
O3 Cu1 N1 N2 . . . . 1.11(13) ?
C7 N1 N2 C9 . . . . -176.51(19) ?
Cu1 N1 N2 C9 . . . . -0.8(2) ?
Cu1 O4 N3 O5 . . . . -171.45(16) ?
Cu1 O4 N3 O6 . . . . 8.3(2) ?
Cu1 O1 C1 C2 . . . . -5.8(3) ?
Cu1 O1 C1 C6 . . . . 174.91(14) ?
O1 C1 C2 C3 . . . . 179.18(19) ?
C6 C1 C2 C3 . . . . -1.5(3) ?
O1 C1 C2 C7 . . . . -0.1(3) ?
C6 C1 C2 C7 . . . . 179.19(18) ?
C1 C2 C3 C4 . . . . 1.5(3) ?
C7 C2 C3 C4 . . . . -179.2(2) ?
C2 C3 C4 C5 . . . . -0.3(3) ?
C3 C4 C5 C6 . . . . -0.8(4) ?
C8 O2 C6 C5 . . . . -2.9(3) ?
C8 O2 C6 C1 . . . . 178.26(19) ?
C4 C5 C6 O2 . . . . -178.0(2) ?
C4 C5 C6 C1 . . . . 0.7(3) ?
O1 C1 C6 O2 . . . . -1.3(3) ?
C2 C1 C6 O2 . . . . 179.32(18) ?
O1 C1 C6 C5 . . . . 179.8(2) ?
C2 C1 C6 C5 . . . . 0.4(3) ?
N2 N1 C7 C2 . . . . 179.38(18) ?
Cu1 N1 C7 C2 . . . . 4.5(3) ?
C3 C2 C7 N1 . . . . -178.50(19) ?
C1 C2 C7 N1 . . . . 0.8(3) ?
Cu1 O3 C9 N2 . . . . 1.2(3) ?
Cu1 O3 C9 C10 . . . . -177.50(16) ?
N1 N2 C9 O3 . . . . -0.3(3) ?
N1 N2 C9 C10 . . . . 178.48(18) ?
